data_2001755
loop_
_publ_author_name
'Kubel, F.'
'Janner, A.-M.'

_publ_section_title
;
 Structure of the fully ferroelectric/fully ferroelastic orthorhombic
 room-temperature phase of iron iodine boracite, Fe~3~B~7~O~13~I
;
_journal_issue 4
_journal_name_full 'Acta Crystallographica Section C'
_journal_page_first 657
_journal_page_last 659
_journal_paper_doi 10.1107/S0108270192010643
_journal_volume 49
_journal_year 1993
_chemical_formula_sum 'B7 Fe3 I O13'
_chemical_formula_weight 578.13
_symmetry_cell_setting orthorhombic
_symmetry_space_group_name_Hall 'P 2c -2ac'
_symmetry_space_group_name_H-M 'P c a 21'
_cell_angle_alpha 90
_cell_angle_beta 90
_cell_angle_gamma 90
_cell_formula_units_Z 4
_cell_length_a 8.6540(3)
_cell_length_b 8.6481(3)
_cell_length_c 12.2336(5)
_cell_volume 915.57(6)
_diffrn_radiation_type Mo
_diffrn_radiation_wavelength 0.7107
_exptl_absorpt_coefficient_mu 8.31
_exptl_crystal_density_diffrn 4.19
_exptl_crystal_F_000 1080
_cod_data_source_file sh0017.cif
_cod_data_source_block sh0017_structure_1_of_1
_cod_database_code 2001755

loop_
_atom_site_label
_atom_site_fract_x
_atom_site_fract_y
_atom_site_fract_z
_atom_site_U_iso_or_equiv
Fe1 .75610(9) .25080(10) .24640(10) .0097(3)
Fe2 .50178(8) .51210(8) .50710(10) .0100(3)
Fe3 .00164(8) .01249(8) .50950(10) .0105(3)
I .75220(4) .25112(7) .50870 .01082(7)
B1 .5029(9) .5000(10) .7530(10) .011(2)
B2 .2547(7) .2470(10) .5060(10) .0125(8)
B3 -.0040(10) -.0020(10) .2540(10) .014(2)
B4 .4408(6) .2504(9) .3518(5) .0170(10)
B5 .2438(6) .4023(9) .1770(7) .0090(10)
B6 .9066(5) .7506(8) .8321(5) .0083(8)
B7 .7579(6) .9054(9) .6776(7) .011(2)
O1 .2299(3) .2491(5) .2490(4) .0009(5)
O2 .5325(3) .3318(4) .2789(3) .0080(7)
O3 .3749(4) .3267(4) .4383(3) .0081(7)
O4 .9681(3) .1635(4) .2796(3) .0081(7)
O5 .3187(4) .3615(4) .0756(3) .0072(7)
O6 .1622(4) .9739(4) .2350(4) .0075(7)
O7 .1387(3) .1769(4) .4318(3) .0082(7)
O8 .3321(4) .5175(4) .2375(4) .0070(7)
O9 .1726(4) .1266(4) .0709(3) .0086(7)
O10 .9528(3) .5906(3) .8498(3) .0066(7)
O11 .5459(4) .9102(4) .8575(3) .0081(7)
O12 .9139(4) .5423(4) .6590(3) .0069(6)
O13 .5958(4) .9451(4) .6635(3) .0072(6)

loop_
_geom_bond_atom_site_label_1
_geom_bond_atom_site_label_2
_geom_bond_distance
Fe1 I 2.9089(15)
Fe1 O4 2.025(3)
Fe1 O2 2.096(3)
Fe1 O8 2.112(4)
Fe1 O6 2.111(4)
Fe1 I 3.2089(15)
Fe2 I 2.9763(8)
Fe2 O12 2.063(4)
Fe2 O10 2.078(4)
Fe2 O5 2.077(4)
Fe2 O3 2.118(3)
Fe2 I 3.1290(9)
Fe3 I 2.9865(8)
Fe3 O7 2.082(4)
Fe3 O9 2.070(4)
Fe3 O13 2.085(4)
Fe3 O11 2.100(4)
Fe3 I 3.1462(9)
